data_2238867
loop_
_publ_author_name
'Al-Abdullah, Ebtehal S.'
'Al-Tuwaijri, Hanaa M.'
'El-Emam, Ali A.'
'Chidan Kumar, C. S.'
'Fun, Hoong-Kun'

_publ_section_title
;
 3-(Adamantan-1-yl)-1-[(4-benzylpiperazin-1-yl)methyl]-4-ethyl-1<i>H</i>-1,2,4-triazole-5(4<i>H</i>)-thione
;
_journal_coeditor_code HB7161
_journal_issue 12
_journal_name_full 'Acta Crystallographica Section E'
_journal_page_first o1813
_journal_page_last o1814
_journal_paper_doi 10.1107/S1600536813031127
_journal_volume 69
_journal_year 2013
_chemical_formula_iupac 'C26 H37 N5 S'
_chemical_formula_moiety 'C26 H37 N5 S'
_chemical_formula_sum 'C26 H37 N5 S'
_chemical_formula_weight 451.67
_chemical_name_systematic
3-(Adamantan-1-yl)-1-[(4-benzylpiperazin-1-yl)methyl]-4-ethyl-1<i>H</i>-1,2,4-triazole-5(4<i>H</i>)-thione
_space_group_IT_number 2
_symmetry_cell_setting triclinic
_symmetry_space_group_name_Hall '-P 1'
_symmetry_space_group_name_H-M 'P -1'
_atom_sites_solution_hydrogens geom
_atom_sites_solution_primary direct
_atom_sites_solution_secondary difmap
_audit_creation_method SHELXL-97
_cell_angle_alpha 89.9740(10)
_cell_angle_beta 77.6190(10)
_cell_angle_gamma 70.8420(10)
_cell_formula_units_Z 2
_cell_length_a 10.5618(2)
_cell_length_b 11.2123(2)
_cell_length_c 11.3084(2)
_cell_measurement_reflns_used 6190
_cell_measurement_temperature 296(2)
_cell_measurement_theta_max 69.33
_cell_measurement_theta_min 4.01
_cell_volume 1232.03(4)
_computing_cell_refinement 'SAINT (Bruker, 2009)'
_computing_data_collection 'APEX2 (Bruker, 2009)'
_computing_data_reduction 'SAINT (Bruker, 2009)'
_computing_molecular_graphics 'SHELXTL (Sheldrick, 2008)'
_computing_publication_material
;
SHELXTL (Sheldrick, 2008) and PLATON (Spek, 2009)
;
_computing_structure_refinement 'SHELXTL (Sheldrick, 2008)'
_computing_structure_solution 'SHELXTL (Sheldrick, 2008)'
_diffrn_ambient_temperature 296(2)
_diffrn_measured_fraction_theta_full 0.968
_diffrn_measured_fraction_theta_max 0.968
_diffrn_measurement_device_type 'Bruker APEXII CCD'
_diffrn_measurement_method '\f and \w scans'
_diffrn_radiation_monochromator graphite
_diffrn_radiation_source 'fine-focus sealed tube'
_diffrn_radiation_type CuK\a
_diffrn_radiation_wavelength 1.54178
_diffrn_reflns_av_R_equivalents 0.0245
_diffrn_reflns_av_sigmaI/netI 0.0304
_diffrn_reflns_limit_h_max 12
_diffrn_reflns_limit_h_min -12
_diffrn_reflns_limit_k_max 13
_diffrn_reflns_limit_k_min -13
_diffrn_reflns_limit_l_max 10
_diffrn_reflns_limit_l_min -12
_diffrn_reflns_number 13169
_diffrn_reflns_theta_full 67.50
_diffrn_reflns_theta_max 67.50
_diffrn_reflns_theta_min 4.01
_diffrn_standards_number 0
_exptl_absorpt_coefficient_mu 1.331
_exptl_absorpt_correction_T_max 0.6263
_exptl_absorpt_correction_T_min 0.4595
_exptl_absorpt_correction_type multi-scan
_exptl_absorpt_process_details '(<i>SADABS</i>; Bruker, 2009)'
_exptl_crystal_colour colourless
_exptl_crystal_density_diffrn 1.218
_exptl_crystal_density_method 'not measured'
_exptl_crystal_description block
_exptl_crystal_F_000 488
_exptl_crystal_size_max 0.69
_exptl_crystal_size_mid 0.51
_exptl_crystal_size_min 0.39
_refine_diff_density_max 0.218
_refine_diff_density_min -0.193
_refine_ls_extinction_coef 0.0033(5)
_refine_ls_extinction_expression Fc^*^=kFc[1+0.001xFc^2^\l^3^/sin(2\q)]^-1/4^
_refine_ls_extinction_method 'SHELXTL (Sheldrick, 2008)'
_refine_ls_goodness_of_fit_ref 1.076
_refine_ls_hydrogen_treatment constr
_refine_ls_matrix_type full
_refine_ls_number_parameters 291
_refine_ls_number_reflns 4319
_refine_ls_number_restraints 0
_refine_ls_restrained_S_all 1.076
_refine_ls_R_factor_all 0.0429
_refine_ls_R_factor_gt 0.0403
_refine_ls_shift/su_max 0.000
_refine_ls_shift/su_mean 0.000
_refine_ls_structure_factor_coef Fsqd
_refine_ls_weighting_details 'calc w=1/[\s^2^(Fo^2^)+(0.0605P)^2^+0.2192P] where P=(Fo^2^+2Fc^2^)/3'
_refine_ls_weighting_scheme calc
_refine_ls_wR_factor_gt 0.1147
_refine_ls_wR_factor_ref 0.1167
_reflns_number_gt 3986
_reflns_number_total 4319
_reflns_threshold_expression I>2\s(I)
_cod_data_source_file hb7161.cif
_cod_data_source_block I
_cod_database_code 2238867

loop_
_symmetry_equiv_pos_as_xyz
'x, y, z'
'-x, -y, -z'

loop_
_atom_site_type_symbol
_atom_site_label
_atom_site_fract_x
_atom_site_fract_y
_atom_site_fract_z
_atom_site_U_iso_or_equiv
_atom_site_adp_type
_atom_site_calc_flag
_atom_site_refinement_flags
_atom_site_occupancy
_atom_site_symmetry_multiplicity
S S1 0.22677(5) 0.18527(4) 0.13850(5) 0.06851(17) Uani d . 1 1
N N1 -0.34170(12) 0.23635(12) 0.02812(11) 0.0489(3) Uani d . 1 1
N N2 -0.16540(13) 0.16685(11) 0.19435(11) 0.0477(3) Uani d . 1 1
N N3 -0.03907(13) 0.29271(11) 0.26359(12) 0.0486(3) Uani d . 1 1
N N4 -0.13337(13) 0.40759(11) 0.31410(11) 0.0485(3) Uani d . 1 1
N N5 0.06528(12) 0.42739(11) 0.22592(12) 0.0476(3) Uani d . 1 1
C C1 -0.3188(2) 0.16668(18) -0.27179(17) 0.0688(5) Uani d . 1 1
H H1A -0.2913 0.0807 -0.2598 0.083 Uiso calc R 1 1
C C2 -0.2848(2) 0.2056(2) -0.38571(18) 0.0802(6) Uani d . 1 1
H H2A -0.2331 0.1456 -0.4498 0.096 Uiso calc R 1 1
C C3 -0.3260(2) 0.3322(2) -0.40656(17) 0.0704(5) Uani d . 1 1
H H3A -0.3028 0.3579 -0.4841 0.084 Uiso calc R 1 1
C C4 -0.4019(2) 0.41987(18) -0.31105(17) 0.0654(4) Uani d . 1 1
H H4A -0.4310 0.5056 -0.3240 0.078 Uiso calc R 1 1
C C5 -0.43506(17) 0.38159(17) -0.19630(16) 0.0599(4) Uani d . 1 1
H H5A -0.4859 0.4419 -0.1323 0.072 Uiso calc R 1 1
C C6 -0.39358(15) 0.25397(16) -0.17470(15) 0.0537(4) Uani d . 1 1
C C7 -0.42804(17) 0.21280(18) -0.04912(16) 0.0594(4) Uani d . 1 1
H H7A -0.5240 0.2581 -0.0122 0.071 Uiso calc R 1 1
H H7B -0.4154 0.1231 -0.0542 0.071 Uiso calc R 1 1
C C8 -0.39368(16) 0.21841(17) 0.15458(15) 0.0567(4) Uani d . 1 1
H H8A -0.3900 0.1312 0.1624 0.068 Uiso calc R 1 1
H H8B -0.4889 0.2726 0.1813 0.068 Uiso calc R 1 1
C C9 -0.30821(16) 0.25001(16) 0.23323(15) 0.0560(4) Uani d . 1 1
H H9A -0.3131 0.3376 0.2266 0.067 Uiso calc R 1 1
H H9B -0.3441 0.2393 0.3175 0.067 Uiso calc R 1 1
C C10 -0.11059(15) 0.17746(15) 0.06677(14) 0.0524(4) Uani d . 1 1
H H10A -0.0178 0.1175 0.0415 0.063 Uiso calc R 1 1
H H10B -0.1064 0.2620 0.0557 0.063 Uiso calc R 1 1
C C11 -0.20000(16) 0.15135(17) -0.01097(16) 0.0578(4) Uani d . 1 1
H H11A -0.1641 0.1624 -0.0951 0.069 Uiso calc R 1 1
H H11B -0.1976 0.0643 -0.0054 0.069 Uiso calc R 1 1
C C12 -0.07720(17) 0.17719(14) 0.27078(15) 0.0517(4) Uani d . 1 1
H H12A 0.0066 0.1044 0.2506 0.062 Uiso calc R 1 1
H H12B -0.1222 0.1729 0.3542 0.062 Uiso calc R 1 1
C C13 0.08395(16) 0.30056(14) 0.20895(14) 0.0492(3) Uani d . 1 1
C C14 0.17668(16) 0.47676(15) 0.17788(17) 0.0597(4) Uani d . 1 1
H H14A 0.2618 0.4197 0.1937 0.072 Uiso calc R 1 1
H H14B 0.1571 0.5583 0.2201 0.072 Uiso calc R 1 1
C C15 0.1955(2) 0.49166(19) 0.04371(19) 0.0760(5) Uani d . 1 1
H H15A 0.2609 0.5345 0.0186 0.114 Uiso calc R 1 1
H H15B 0.1090 0.5404 0.0264 0.114 Uiso calc R 1 1
H H15C 0.2287 0.4097 0.0006 0.114 Uiso calc R 1 1
C C16 -0.06822(15) 0.48847(13) 0.28983(13) 0.0449(3) Uani d . 1 1
C C17 -0.13467(15) 0.62762(13) 0.33107(14) 0.0464(3) Uani d . 1 1
C C18 -0.07200(18) 0.66332(15) 0.43095(16) 0.0575(4) Uani d . 1 1
H H18A -0.0833 0.6123 0.4991 0.069 Uiso calc R 1 1
H H18B 0.0257 0.6464 0.3997 0.069 Uiso calc R 1 1
C C19 -0.1432(2) 0.80408(16) 0.47337(18) 0.0678(5) Uani d . 1 1
H H19A -0.1015 0.8264 0.5357 0.081 Uiso calc R 1 1
C C20 -0.1263(2) 0.88384(16) 0.3662(2) 0.0720(5) Uani d . 1 1
H H20A -0.1692 0.9730 0.3933 0.086 Uiso calc R 1 1
H H20B -0.0292 0.8678 0.3323 0.086 Uiso calc R 1 1
C C21 -0.1921(2) 0.85163(16) 0.27002(18) 0.0675(5) Uani d . 1 1
H H21A -0.1816 0.9042 0.2018 0.081 Uiso calc R 1 1
C C22 -0.3438(2) 0.87674(18) 0.3226(2) 0.0792(6) Uani d . 1 1
H H22A -0.3861 0.8562 0.2608 0.095 Uiso calc R 1 1
H H22B -0.3893 0.9657 0.3495 0.095 Uiso calc R 1 1
C C23 -0.36012(19) 0.79624(18) 0.4289(2) 0.0737(5) Uani d . 1 1
H H23A -0.4583 0.8124 0.4628 0.088 Uiso calc R 1 1
C C24 -0.28947(17) 0.65544(16) 0.38466(19) 0.0651(5) Uani d . 1 1
H H24A -0.3317 0.6342 0.3233 0.078 Uiso calc R 1 1
H H24B -0.3014 0.6036 0.4520 0.078 Uiso calc R 1 1
C C25 -0.2958(2) 0.82930(19) 0.5263(2) 0.0783(6) Uani d . 1 1
H H25A -0.3071 0.7784 0.5946 0.094 Uiso calc R 1 1
H H25B -0.3409 0.9178 0.5550 0.094 Uiso calc R 1 1
C C26 -0.12118(19) 0.71224(15) 0.22511(15) 0.0579(4) Uani d . 1 1
H H26A -0.0246 0.6969 0.1894 0.069 Uiso calc R 1 1
H H26B -0.1627 0.6914 0.1630 0.069 Uiso calc R 1 1

loop_
_atom_site_aniso_label
_atom_site_aniso_U_11
_atom_site_aniso_U_22
_atom_site_aniso_U_33
_atom_site_aniso_U_12
_atom_site_aniso_U_13
_atom_site_aniso_U_23
S1 0.0597(3) 0.0421(2) 0.0933(4) -0.01144(18) -0.0046(2) -0.0041(2)
N1 0.0435(6) 0.0499(7) 0.0504(7) -0.0141(5) -0.0069(5) 0.0036(5)
N2 0.0565(7) 0.0367(6) 0.0529(7) -0.0188(5) -0.0140(5) 0.0067(5)
N3 0.0568(7) 0.0347(6) 0.0569(7) -0.0198(5) -0.0113(5) 0.0030(5)
N4 0.0538(7) 0.0387(6) 0.0552(7) -0.0200(5) -0.0097(5) 0.0024(5)
N5 0.0475(6) 0.0368(6) 0.0607(8) -0.0178(5) -0.0112(5) 0.0029(5)
C1 0.0811(12) 0.0559(10) 0.0660(11) -0.0199(9) -0.0143(9) -0.0018(8)
C2 0.1022(15) 0.0737(13) 0.0568(11) -0.0282(11) -0.0035(10) -0.0116(9)
C3 0.0840(12) 0.0775(13) 0.0564(10) -0.0368(10) -0.0149(9) 0.0063(8)
C4 0.0700(11) 0.0592(10) 0.0710(12) -0.0235(9) -0.0213(9) 0.0071(8)
C5 0.0556(9) 0.0596(10) 0.0609(10) -0.0164(8) -0.0103(7) -0.0049(7)
C6 0.0463(8) 0.0607(9) 0.0573(9) -0.0200(7) -0.0152(6) 0.0018(7)
C7 0.0519(8) 0.0691(11) 0.0614(10) -0.0258(8) -0.0132(7) 0.0068(8)
C8 0.0502(8) 0.0644(10) 0.0552(9) -0.0231(7) -0.0052(7) 0.0060(7)
C9 0.0550(9) 0.0611(10) 0.0500(9) -0.0230(7) -0.0024(7) 0.0006(7)
C10 0.0444(7) 0.0501(8) 0.0556(9) -0.0092(6) -0.0070(6) 0.0005(6)
C11 0.0489(8) 0.0602(10) 0.0550(9) -0.0087(7) -0.0072(7) -0.0058(7)
C12 0.0667(9) 0.0372(7) 0.0594(9) -0.0247(7) -0.0200(7) 0.0123(6)
C13 0.0552(8) 0.0384(7) 0.0572(9) -0.0184(6) -0.0151(7) 0.0047(6)
C14 0.0478(8) 0.0450(8) 0.0874(12) -0.0212(7) -0.0089(8) 0.0019(7)
C15 0.0716(11) 0.0614(11) 0.0862(14) -0.0250(9) 0.0045(10) 0.0112(9)
C16 0.0489(7) 0.0374(7) 0.0520(8) -0.0176(6) -0.0138(6) 0.0041(6)
C17 0.0483(8) 0.0351(7) 0.0580(9) -0.0152(6) -0.0145(6) 0.0027(6)
C18 0.0659(10) 0.0455(8) 0.0632(10) -0.0149(7) -0.0251(8) 0.0019(7)
C19 0.0816(12) 0.0502(9) 0.0746(12) -0.0187(9) -0.0292(9) -0.0094(8)
C20 0.0787(12) 0.0377(8) 0.0997(15) -0.0230(8) -0.0151(10) -0.0030(8)
C21 0.0830(12) 0.0408(9) 0.0741(12) -0.0137(8) -0.0196(9) 0.0138(8)
C22 0.0741(12) 0.0502(10) 0.1061(16) -0.0029(9) -0.0337(11) 0.0037(10)
C23 0.0524(9) 0.0517(10) 0.1044(15) -0.0100(8) -0.0034(9) -0.0068(9)
C24 0.0525(9) 0.0500(9) 0.0910(13) -0.0194(7) -0.0088(8) -0.0014(8)
C25 0.0895(14) 0.0522(10) 0.0762(13) -0.0130(10) -0.0006(10) -0.0086(8)
C26 0.0698(10) 0.0446(8) 0.0587(10) -0.0164(7) -0.0180(8) 0.0071(7)

loop_
_atom_type_symbol
_atom_type_description
_atom_type_scat_dispersion_real
_atom_type_scat_dispersion_imag
_atom_type_scat_source
C C 0.0181 0.0091 'International Tables Vol C Tables 4.2.6.8 and 6.1.1.4'
H H 0.0000 0.0000 'International Tables Vol C Tables 4.2.6.8 and 6.1.1.4'
N N 0.0311 0.0180 'International Tables Vol C Tables 4.2.6.8 and 6.1.1.4'
S S 0.3331 0.5567 'International Tables Vol C Tables 4.2.6.8 and 6.1.1.4'

loop_
_geom_angle_atom_site_label_1
_geom_angle_atom_site_label_2
_geom_angle_atom_site_label_3
_geom_angle
C8 N1 C11 108.65(12)
C8 N1 C7 110.90(12)
C11 N1 C7 110.90(13)
C12 N2 C10 113.10(12)
C12 N2 C9 114.96(12)
C10 N2 C9 110.90(12)
C13 N3 N4 112.98(11)
C13 N3 C12 126.34(13)
N4 N3 C12 120.67(12)
C16 N4 N3 104.98(12)
C13 N5 C16 108.38(12)
C13 N5 C14 120.92(13)
C16 N5 C14 130.70(12)
C2 C1 C6 120.65(18)
C2 C1 H1A 119.7
C6 C1 H1A 119.7
C1 C2 C3 120.97(18)
C1 C2 H2A 119.5
C3 C2 H2A 119.5
C4 C3 C2 118.94(18)
C4 C3 H3A 120.5
C2 C3 H3A 120.5
C3 C4 C5 120.39(18)
C3 C4 H4A 119.8
C5 C4 H4A 119.8
C4 C5 C6 120.91(16)
C4 C5 H5A 119.5
C6 C5 H5A 119.5
C1 C6 C5 118.12(16)
C1 C6 C7 121.14(16)
C5 C6 C7 120.73(15)
N1 C7 C6 112.00(13)
N1 C7 H7A 109.2
C6 C7 H7A 109.2
N1 C7 H7B 109.2
C6 C7 H7B 109.2
H7A C7 H7B 107.9
N1 C8 C9 110.02(13)
N1 C8 H8A 109.7
C9 C8 H8A 109.7
N1 C8 H8B 109.7
C9 C8 H8B 109.7
H8A C8 H8B 108.2
N2 C9 C8 109.63(13)
N2 C9 H9A 109.7
C8 C9 H9A 109.7
N2 C9 H9B 109.7
C8 C9 H9B 109.7
H9A C9 H9B 108.2
N2 C10 C11 110.69(13)
N2 C10 H10A 109.5
C11 C10 H10A 109.5
N2 C10 H10B 109.5
C11 C10 H10B 109.5
H10A C10 H10B 108.1
N1 C11 C10 110.90(13)
N1 C11 H11A 109.5
C10 C11 H11A 109.5
N1 C11 H11B 109.5
C10 C11 H11B 109.5
H11A C11 H11B 108.0
N2 C12 N3 116.03(12)
N2 C12 H12A 108.3
N3 C12 H12A 108.3
N2 C12 H12B 108.3
N3 C12 H12B 108.3
H12A C12 H12B 107.4
N3 C13 N5 103.43(13)
N3 C13 S1 128.88(11)
N5 C13 S1 127.69(12)
N5 C14 C15 112.60(15)
N5 C14 H14A 109.1
C15 C14 H14A 109.1
N5 C14 H14B 109.1
C15 C14 H14B 109.1
H14A C14 H14B 107.8
C14 C15 H15A 109.5
C14 C15 H15B 109.5
H15A C15 H15B 109.5
C14 C15 H15C 109.5
H15A C15 H15C 109.5
H15B C15 H15C 109.5
N4 C16 N5 110.22(12)
N4 C16 C17 122.45(13)
N5 C16 C17 127.32(12)
C16 C17 C18 110.91(12)
C16 C17 C26 111.94(13)
C18 C17 C26 109.46(13)
C16 C17 C24 108.86(12)
C18 C17 C24 107.90(14)
C26 C17 C24 107.63(13)
C19 C18 C17 109.97(13)
C19 C18 H18A 109.7
C17 C18 H18A 109.7
C19 C18 H18B 109.7
C17 C18 H18B 109.7
H18A C18 H18B 108.2
C20 C19 C25 109.56(16)
C20 C19 C18 109.55(15)
C25 C19 C18 109.49(16)
C20 C19 H19A 109.4
C25 C19 H19A 109.4
C18 C19 H19A 109.4
C21 C20 C19 109.95(15)
C21 C20 H20A 109.7
C19 C20 H20A 109.7
C21 C20 H20B 109.7
C19 C20 H20B 109.7
H20A C20 H20B 108.2
C20 C21 C22 109.80(17)
C20 C21 C26 109.38(14)
C22 C21 C26 109.75(16)
C20 C21 H21A 109.3
C22 C21 H21A 109.3
C26 C21 H21A 109.3
C21 C22 C23 109.30(15)
C21 C22 H22A 109.8
C23 C22 H22A 109.8
C21 C22 H22B 109.8
C23 C22 H22B 109.8
H22A C22 H22B 108.3
C25 C23 C22 109.94(17)
C25 C23 C24 109.75(16)
C22 C23 C24 109.33(17)
C25 C23 H23A 109.3
C22 C23 H23A 109.3
C24 C23 H23A 109.3
C23 C24 C17 110.23(14)
C23 C24 H24A 109.6
C17 C24 H24A 109.6
C23 C24 H24B 109.6
C17 C24 H24B 109.6
H24A C24 H24B 108.1
C23 C25 C19 109.13(16)
C23 C25 H25A 109.9
C19 C25 H25A 109.9
C23 C25 H25B 109.9
C19 C25 H25B 109.9
H25A C25 H25B 108.3
C21 C26 C17 110.28(14)
C21 C26 H26A 109.6
C17 C26 H26A 109.6
C21 C26 H26B 109.6
C17 C26 H26B 109.6
H26A C26 H26B 108.1

loop_
_geom_bond_atom_site_label_1
_geom_bond_atom_site_label_2
_geom_bond_distance
S1 C13 1.6694(16)
N1 C8 1.457(2)
N1 C11 1.4574(19)
N1 C7 1.471(2)
N2 C12 1.4299(19)
N2 C10 1.455(2)
N2 C9 1.460(2)
N3 C13 1.345(2)
N3 N4 1.3756(17)
N3 C12 1.4746(18)
N4 C16 1.3037(18)
N5 C13 1.3777(18)
N5 C16 1.3817(19)
N5 C14 1.463(2)
C1 C2 1.372(3)
C1 C6 1.382(2)
C1 H1A 0.9300
C2 C3 1.378(3)
C2 H2A 0.9300
C3 C4 1.374(3)
C3 H3A 0.9300
C4 C5 1.376(3)
C4 H4A 0.9300
C5 C6 1.390(2)
C5 H5A 0.9300
C6 C7 1.500(2)
C7 H7A 0.9700
C7 H7B 0.9700
C8 C9 1.512(2)
C8 H8A 0.9700
C8 H8B 0.9700
C9 H9A 0.9700
C9 H9B 0.9700
C10 C11 1.513(2)
C10 H10A 0.9700
C10 H10B 0.9700
C11 H11A 0.9700
C11 H11B 0.9700
C12 H12A 0.9700
C12 H12B 0.9700
C14 C15 1.504(3)
C14 H14A 0.9700
C14 H14B 0.9700
C15 H15A 0.9600
C15 H15B 0.9600
C15 H15C 0.9600
C16 C17 1.5119(19)
C17 C18 1.539(2)
C17 C26 1.540(2)
C17 C24 1.542(2)
C18 C19 1.534(2)
C18 H18A 0.9700
C18 H18B 0.9700
C19 C20 1.520(3)
C19 C25 1.523(3)
C19 H19A 0.9800
C20 C21 1.512(3)
C20 H20A 0.9700
C20 H20B 0.9700
C21 C22 1.515(3)
C21 C26 1.527(2)
C21 H21A 0.9800
C22 C23 1.518(3)
C22 H22A 0.9700
C22 H22B 0.9700
C23 C25 1.516(3)
C23 C24 1.539(2)
C23 H23A 0.9800
C24 H24A 0.9700
C24 H24B 0.9700
C25 H25A 0.9700
C25 H25B 0.9700
C26 H26A 0.9700
C26 H26B 0.9700

loop_
_geom_torsion_atom_site_label_1
_geom_torsion_atom_site_label_2
_geom_torsion_atom_site_label_3
_geom_torsion_atom_site_label_4
_geom_torsion
C13 N3 N4 C16 0.40(16)
C12 N3 N4 C16 -178.80(13)
C6 C1 C2 C3 -1.0(3)
C1 C2 C3 C4 0.2(3)
C2 C3 C4 C5 0.5(3)
C3 C4 C5 C6 -0.5(3)
C2 C1 C6 C5 1.1(3)
C2 C1 C6 C7 -178.28(18)
C4 C5 C6 C1 -0.3(3)
C4 C5 C6 C7 179.02(15)
C8 N1 C7 C6 169.20(14)
C11 N1 C7 C6 -69.99(18)
C1 C6 C7 N1 104.19(18)
C5 C6 C7 N1 -75.16(19)
C11 N1 C8 C9 60.95(17)
C7 N1 C8 C9 -176.91(14)
C12 N2 C9 C8 -172.94(12)
C10 N2 C9 C8 57.20(16)
N1 C8 C9 N2 -60.32(17)
C12 N2 C10 C11 173.70(12)
C9 N2 C10 C11 -55.46(16)
C8 N1 C11 C10 -59.08(18)
C7 N1 C11 C10 178.79(13)
N2 C10 C11 N1 56.68(18)
C10 N2 C12 N3 55.67(17)
C9 N2 C12 N3 -73.11(17)
C13 N3 C12 N2 -105.86(17)
N4 N3 C12 N2 73.21(18)
N4 N3 C13 N5 -0.21(16)
C12 N3 C13 N5 178.92(13)
N4 N3 C13 S1 179.12(11)
C12 N3 C13 S1 -1.7(2)
C16 N5 C13 N3 -0.04(16)
C14 N5 C13 N3 -179.29(14)
C16 N5 C13 S1 -179.39(12)
C14 N5 C13 S1 1.4(2)
C13 N5 C14 C15 77.74(18)
C16 N5 C14 C15 -101.32(19)
N3 N4 C16 N5 -0.41(15)
N3 N4 C16 C17 -179.14(13)
C13 N5 C16 N4 0.30(17)
C14 N5 C16 N4 179.45(15)
C13 N5 C16 C17 178.95(14)
C14 N5 C16 C17 -1.9(3)
N4 C16 C17 C18 109.96(16)
N5 C16 C17 C18 -68.55(19)
N4 C16 C17 C26 -127.47(15)
N5 C16 C17 C26 54.03(19)
N4 C16 C17 C24 -8.6(2)
N5 C16 C17 C24 172.88(15)
C16 C17 C18 C19 -178.70(14)
C26 C17 C18 C19 57.30(18)
C24 C17 C18 C19 -59.55(18)
C17 C18 C19 C20 -58.9(2)
C17 C18 C19 C25 61.3(2)
C25 C19 C20 C21 -59.28(19)
C18 C19 C20 C21 60.8(2)
C19 C20 C21 C22 59.44(19)
C19 C20 C21 C26 -61.1(2)
C20 C21 C22 C23 -59.6(2)
C26 C21 C22 C23 60.7(2)
C21 C22 C23 C25 60.2(2)
C21 C22 C23 C24 -60.4(2)
C25 C23 C24 C17 -60.1(2)
C22 C23 C24 C17 60.5(2)
C16 C17 C24 C23 179.36(15)
C18 C17 C24 C23 58.92(19)
C26 C17 C24 C23 -59.11(19)
C22 C23 C25 C19 -60.1(2)
C24 C23 C25 C19 60.2(2)
C20 C19 C25 C23 59.33(19)
C18 C19 C25 C23 -60.8(2)
C20 C21 C26 C17 59.6(2)
C22 C21 C26 C17 -60.88(19)
C16 C17 C26 C21 178.81(13)
C18 C17 C26 C21 -57.80(18)
C24 C17 C26 C21 59.22(18)
